data_7132166
loop_
_publ_author_name
'Fang, Xiangdong'

_publ_section_title
;
 Copper-Catalyzed Nitration of Electron-Deficient BN-Naphthalene
;
_journal_name_full 'Chemical Communications'
_journal_paper_doi 10.1039/D3CC04359B
_journal_year 2023
_chemical_formula_moiety 'C8 H5 B I2 N2 O2'
_chemical_formula_sum 'C8 H5 B I2 N2 O2'
_chemical_formula_weight 425.75
_chemical_properties_physical Light-sensitive,Photo-sensitive
_space_group_crystal_system triclinic
_space_group_IT_number 2
_space_group_name_Hall '-P 1'
_space_group_name_H-M_alt 'P -1'
_atom_sites_solution_hydrogens geom
_audit_creation_date 2023-05-22
_audit_creation_method
;
Olex2 1.5
(compiled 2021.08.20 svn.r13c46975 for OlexSys, GUI svn.r6396)
;
_audit_update_record
;
2023-08-22 deposited with the CCDC.	2023-09-27 downloaded from the CCDC.
;
_cell_angle_alpha 82.588(3)
_cell_angle_beta 89.880(3)
_cell_angle_gamma 85.833(3)
_cell_formula_units_Z 4
_cell_length_a 7.8145(7)
_cell_length_b 8.1585(7)
_cell_length_c 17.1814(15)
_cell_measurement_reflns_used 8884
_cell_measurement_temperature 100(2)
_cell_measurement_theta_max 25.377
_cell_measurement_theta_min 2.614
_cell_volume 1083.34(16)
_computing_cell_refinement 'SAINT V8.40A (Bruker, 2019)'
_computing_data_reduction 'SAINT V8.40A (Bruker, 2019)'
_computing_molecular_graphics 'Olex2 1.5 (Dolomanov et al., 2009)'
_computing_publication_material 'Olex2 1.5 (Dolomanov et al., 2009)'
_computing_structure_refinement 'XL  (Sheldrick, 2008)'
_computing_structure_solution 'SHELXT 2014/5 (Sheldrick, 2014)'
_diffrn_ambient_temperature 100.00
_diffrn_measured_fraction_theta_full 0.999
_diffrn_measured_fraction_theta_max 0.997
_diffrn_measurement_device_type 'Bruker APEX-III CMOS'
_diffrn_measurement_method '\f and \w scans'
_diffrn_radiation_type MoK\a
_diffrn_radiation_wavelength 0.71073
_diffrn_reflns_av_R_equivalents 0.0531
_diffrn_reflns_av_unetI/netI 0.0462
_diffrn_reflns_Laue_measured_fraction_full 0.999
_diffrn_reflns_Laue_measured_fraction_max 0.997
_diffrn_reflns_limit_h_max 9
_diffrn_reflns_limit_h_min -9
_diffrn_reflns_limit_k_max 9
_diffrn_reflns_limit_k_min -9
_diffrn_reflns_limit_l_max 20
_diffrn_reflns_limit_l_min -20
_diffrn_reflns_number 16757
_diffrn_reflns_point_group_measured_fraction_full 0.999
_diffrn_reflns_point_group_measured_fraction_max 0.997
_diffrn_reflns_theta_full 25.242
_diffrn_reflns_theta_max 25.397
_diffrn_reflns_theta_min 2.650
_diffrn_source_current 30.0
_diffrn_source_power 1.5
_diffrn_source_voltage 50.0
_diffrn_standards_number 0
_exptl_absorpt_coefficient_mu 5.784
_exptl_absorpt_correction_T_max 0.2590
_exptl_absorpt_correction_T_min 0.1906
_exptl_absorpt_correction_type multi-scan
_exptl_absorpt_process_details
;
SADABS-2016/2 (Bruker,2016/2) was used for absorption correction.
wR2(int) was 0.0901 before and 0.0644 after correction.
The Ratio of minimum to maximum transmission is 0.7359.
The \l/2 correction factor is Not present.
;
_exptl_crystal_density_diffrn 2.610
_exptl_crystal_description block
_exptl_crystal_F_000 776
_exptl_crystal_size_max 0.16
_exptl_crystal_size_mid 0.09
_exptl_crystal_size_min 0.08
_refine_diff_density_max 1.591
_refine_diff_density_min -0.788
_refine_diff_density_rms 0.187
_refine_ls_extinction_method none
_refine_ls_goodness_of_fit_ref 1.098
_refine_ls_hydrogen_treatment constr
_refine_ls_matrix_type full
_refine_ls_number_parameters 271
_refine_ls_number_reflns 3980
_refine_ls_number_restraints 0
_refine_ls_restrained_S_all 1.098
_refine_ls_R_factor_all 0.0541
_refine_ls_R_factor_gt 0.0377
_refine_ls_shift/su_max 0.001
_refine_ls_shift/su_mean 0.000
_refine_ls_structure_factor_coef Fsqd
_refine_ls_weighting_details 'w=1/[\s^2^(Fo^2^)+(0.0110P)^2^+8.1145P] where P=(Fo^2^+2Fc^2^)/3'
_refine_ls_weighting_scheme calc
_refine_ls_wR_factor_gt 0.0686
_refine_ls_wR_factor_ref 0.0762
_reflns_Friedel_coverage 0.000
_reflns_number_gt 3261
_reflns_number_total 3980
_reflns_threshold_expression 'I > 2\s(I)'
_cod_data_source_file d3cc04359b2.cif
_cod_data_source_block fang230328b_a
_cod_depositor_comments
;

2025-01-11
Z value and formula fixed to values more according to usual
chemical conventions.                 miguel
;
_cod_original_formula_sum 'C16 H10 B2 I4 N4 O4'
_cod_original_formula_weight 851.50
_cod_original_formula_moiety '2(C8 H5 B I2 N2 O2)'
_cod_original_formula_units_Z 2
_cod_database_code 7132166
_shelx_shelxl_version_number 2019/1
_shelx_space_group_comment
;
The symmetry employed for this shelxl refinement is uniquely defined
by the following loop, which should always be used as a source of
symmetry information in preference to the above space-group names.
They are only intended as comments.
;
_shelx_estimated_absorpt_t_max 0.655
_shelx_estimated_absorpt_t_min 0.458
_olex2_refinement_description
;
1. Fixed Uiso
 At 1.2 times of:
  All C(H) groups
2.a Aromatic/amide H refined with riding coordinates:
 C2(H2), C3(H3), C4(H4), C5(H5), C7(H7), C10(H10), C11(H11), C12(H12),
 C13(H13), C15(H15)
;
_olex2_submission_special_instructions 'No special instructions were received'

loop_
_space_group_symop_operation_xyz
'x, y, z'
'-x, -y, -z'

loop_
_atom_site_label
_atom_site_type_symbol
_atom_site_fract_x
_atom_site_fract_y
_atom_site_fract_z
_atom_site_U_iso_or_equiv
_atom_site_adp_type
_atom_site_occupancy
_atom_site_site_symmetry_order
_atom_site_calc_flag
_atom_site_refinement_flags_posn
_atom_site_refinement_flags_adp
_atom_site_refinement_flags_occupancy
_atom_site_disorder_assembly
_atom_site_disorder_group
I2 I 0.64341(7) 0.20062(6) 0.37601(3) 0.02777(14) Uani 1 1 d . . . . .
I1 I 0.87732(7) 0.55582(7) 0.28342(3) 0.02817(14) Uani 1 1 d . . . . .
I3 I 0.90487(6) 0.36106(6) 0.93322(3) 0.02446(13) Uani 1 1 d . . . . .
I4 I 0.74472(6) 0.23381(6) 1.13548(3) 0.02740(14) Uani 1 1 d . . . . .
O1 O 0.6038(6) 0.3181(7) 0.7447(3) 0.0262(12) Uani 1 1 d . . . . .
O2 O 0.5196(7) 0.1178(7) 0.6870(3) 0.0312(13) Uani 1 1 d . . . . .
O3 O 0.8800(7) -0.0324(7) 0.7078(3) 0.0297(13) Uani 1 1 d . . . . .
O4 O 0.7580(7) -0.2573(6) 0.7460(3) 0.0294(13) Uani 1 1 d . . . . .
N1 N 0.7607(7) 0.5630(7) 0.5416(3) 0.0141(12) Uani 1 1 d . . . . .
N2 N 0.5855(8) 0.2502(8) 0.6860(4) 0.0231(14) Uani 1 1 d . . . . .
N3 N 0.7005(7) -0.1475(7) 0.9671(3) 0.0143(12) Uani 1 1 d . . . . .
N4 N 0.8124(8) -0.1248(7) 0.7583(3) 0.0210(14) Uani 1 1 d . . . . .
C1 C 0.8292(9) 0.6124(9) 0.3985(4) 0.0208(16) Uani 1 1 d . . . . .
C2 C 0.8738(9) 0.7637(9) 0.4097(4) 0.0207(16) Uani 1 1 d . . . . .
H2 H 0.913566 0.835785 0.366615 0.025 Uiso 1 1 calc R U . . .
C3 C 0.8621(10) 0.8175(10) 0.4855(5) 0.031(2) Uani 1 1 d . . . . .
H3 H 0.891642 0.926629 0.490478 0.037 Uiso 1 1 calc R U . . .
C4 C 0.8139(9) 0.7269(10) 0.5475(4) 0.0229(17) Uani 1 1 d . . . . .
H4 H 0.813402 0.767631 0.596859 0.027 Uiso 1 1 calc R U . . .
C5 C 0.7053(8) 0.4804(8) 0.6107(4) 0.0172(15) Uani 1 1 d . . . . .
H5 H 0.709620 0.528775 0.658002 0.021 Uiso 1 1 calc R U . . .
C6 C 0.6441(9) 0.3288(8) 0.6107(4) 0.0157(15) Uani 1 1 d . . . . .
C7 C 0.6294(9) 0.2513(9) 0.5426(4) 0.0196(16) Uani 1 1 d . . . . .
H7 H 0.580947 0.147170 0.545726 0.024 Uiso 1 1 calc R U . . .
C8 C 0.6845(9) 0.3254(9) 0.4725(4) 0.0167(15) Uani 1 1 d . . . . .
C9 C 0.7085(9) 0.0243(9) 1.0777(4) 0.0182(15) Uani 1 1 d . . . . .
C10 C 0.6413(9) -0.1014(9) 1.1252(4) 0.0183(16) Uani 1 1 d . . . . .
H10 H 0.618991 -0.090918 1.178726 0.022 Uiso 1 1 calc R U . . .
C11 C 0.6043(8) -0.2502(9) 1.0938(4) 0.0194(16) Uani 1 1 d . . . . .
H11 H 0.558799 -0.337338 1.127822 0.023 Uiso 1 1 calc R U . . .
C12 C 0.6306(9) -0.2704(9) 1.0207(5) 0.0227(17) Uani 1 1 d . . . . .
H12 H 0.602013 -0.370565 1.002973 0.027 Uiso 1 1 calc R U . . .
C13 C 0.7226(9) -0.1838(8) 0.8915(4) 0.0194(16) Uani 1 1 d . . . . .
H13 H 0.688214 -0.285721 0.877821 0.023 Uiso 1 1 calc R U . . .
C14 C 0.7924(8) -0.0760(8) 0.8370(4) 0.0151(15) Uani 1 1 d . . . . .
C15 C 0.8458(8) 0.0777(8) 0.8508(4) 0.0166(15) Uani 1 1 d . . . . .
H15 H 0.896155 0.148457 0.810186 0.020 Uiso 1 1 calc R U . . .
C16 C 0.8240(8) 0.1235(8) 0.9238(4) 0.0166(15) Uani 1 1 d . . . . .
B1 B 0.7592(9) 0.4949(10) 0.4663(4) 0.0138(16) Uani 1 1 d . . . . .
B2 B 0.7483(10) 0.0117(10) 0.9908(5) 0.0183(18) Uani 1 1 d . . . . .

loop_
_atom_site_aniso_label
_atom_site_aniso_U_11
_atom_site_aniso_U_22
_atom_site_aniso_U_33
_atom_site_aniso_U_23
_atom_site_aniso_U_13
_atom_site_aniso_U_12
I2 0.0360(3) 0.0247(3) 0.0238(3) -0.0080(2) -0.0003(2) -0.0015(2)
I1 0.0305(3) 0.0364(3) 0.0166(3) -0.0006(2) 0.0030(2) -0.0013(2)
I3 0.0273(3) 0.0204(3) 0.0266(3) -0.0048(2) 0.0009(2) -0.0042(2)
I4 0.0278(3) 0.0330(3) 0.0234(3) -0.0111(2) -0.0002(2) -0.0019(2)
O1 0.031(3) 0.039(3) 0.008(3) -0.003(2) 0.004(2) -0.001(2)
O2 0.040(3) 0.029(3) 0.023(3) 0.006(2) 0.005(2) -0.013(3)
O3 0.033(3) 0.034(3) 0.023(3) -0.002(2) 0.009(2) -0.009(3)
O4 0.045(4) 0.023(3) 0.023(3) -0.008(2) 0.004(2) -0.009(3)
N1 0.013(3) 0.014(3) 0.016(3) 0.000(2) -0.001(2) -0.003(2)
N2 0.019(3) 0.025(4) 0.022(4) 0.009(3) 0.005(3) 0.004(3)
N3 0.013(3) 0.019(3) 0.011(3) 0.000(2) 0.001(2) 0.003(2)
N4 0.025(3) 0.021(4) 0.017(3) -0.001(3) 0.002(3) 0.004(3)
C1 0.021(4) 0.028(4) 0.012(4) 0.000(3) 0.003(3) 0.000(3)
C2 0.013(4) 0.021(4) 0.026(4) 0.005(3) 0.001(3) -0.003(3)
C3 0.026(4) 0.017(4) 0.052(6) -0.010(4) -0.003(4) -0.008(3)
C4 0.013(4) 0.041(5) 0.016(4) -0.016(4) -0.008(3) 0.010(3)
C5 0.016(4) 0.019(4) 0.017(4) -0.002(3) 0.000(3) 0.000(3)
C6 0.020(4) 0.020(4) 0.004(3) 0.003(3) 0.004(3) 0.004(3)
C7 0.024(4) 0.012(4) 0.022(4) 0.002(3) -0.002(3) -0.005(3)
C8 0.016(4) 0.021(4) 0.013(4) -0.006(3) -0.002(3) 0.005(3)
C9 0.017(4) 0.022(4) 0.016(4) -0.006(3) -0.007(3) 0.001(3)
C10 0.018(4) 0.028(4) 0.008(3) -0.005(3) 0.001(3) 0.005(3)
C11 0.012(4) 0.023(4) 0.019(4) 0.012(3) 0.003(3) -0.001(3)
C12 0.013(4) 0.013(4) 0.042(5) -0.003(3) -0.006(3) -0.002(3)
C13 0.018(4) 0.013(4) 0.026(4) -0.002(3) 0.001(3) 0.003(3)
C14 0.016(4) 0.022(4) 0.009(3) -0.009(3) 0.002(3) 0.004(3)
C15 0.014(4) 0.020(4) 0.014(4) 0.003(3) 0.001(3) 0.000(3)
C16 0.013(4) 0.014(4) 0.022(4) -0.001(3) -0.001(3) 0.000(3)
B1 0.009(4) 0.021(4) 0.010(4) -0.003(3) -0.003(3) 0.008(3)
B2 0.014(4) 0.015(4) 0.025(5) -0.001(3) -0.003(3) -0.001(3)

loop_
_atom_type_symbol
_atom_type_description
_atom_type_scat_dispersion_real
_atom_type_scat_dispersion_imag
_atom_type_scat_source
C C 0.0033 0.0016 'International Tables Vol C Tables 4.2.6.8 and 6.1.1.4'
H H 0.0000 0.0000 'International Tables Vol C Tables 4.2.6.8 and 6.1.1.4'
B B 0.0013 0.0007 'International Tables Vol C Tables 4.2.6.8 and 6.1.1.4'
I I -0.4742 1.8119 'International Tables Vol C Tables 4.2.6.8 and 6.1.1.4'
N N 0.0061 0.0033 'International Tables Vol C Tables 4.2.6.8 and 6.1.1.4'
O O 0.0106 0.0060 'International Tables Vol C Tables 4.2.6.8 and 6.1.1.4'

loop_
_geom_angle_atom_site_label_1
_geom_angle_atom_site_label_2
_geom_angle_atom_site_label_3
_geom_angle
_geom_angle_site_symmetry_1
_geom_angle_site_symmetry_3
_geom_angle_publ_flag
C4 N1 B1 122.0(6) . . ?
C5 N1 C4 114.7(6) . . ?
C5 N1 B1 123.3(6) . . ?
O1 N2 O2 123.3(6) . . ?
O1 N2 C6 119.1(6) . . ?
O2 N2 C6 117.5(6) . . ?
C12 N3 B2 121.9(6) . . ?
C13 N3 C12 116.3(6) . . ?
C13 N3 B2 121.8(6) . . ?
O3 N4 O4 123.1(6) . . ?
O3 N4 C14 118.8(6) . . ?
O4 N4 C14 118.2(6) . . ?
C2 C1 I1 113.3(5) . . ?
C2 C1 B1 120.9(7) . . ?
B1 C1 I1 125.7(5) . . ?
C1 C2 H2 119.6 . . ?
C1 C2 C3 120.8(7) . . ?
C3 C2 H2 119.6 . . ?
C2 C3 H3 118.1 . . ?
C4 C3 C2 123.9(7) . . ?
C4 C3 H3 118.1 . . ?
N1 C4 H4 120.1 . . ?
C3 C4 N1 119.7(7) . . ?
C3 C4 H4 120.1 . . ?
N1 C5 H5 120.3 . . ?
C6 C5 N1 119.3(6) . . ?
C6 C5 H5 120.3 . . ?
C5 C6 N2 116.0(6) . . ?
C5 C6 C7 123.6(6) . . ?
C7 C6 N2 120.3(6) . . ?
C6 C7 H7 120.0 . . ?
C8 C7 C6 120.0(6) . . ?
C8 C7 H7 120.0 . . ?
C7 C8 I2 115.5(5) . . ?
C7 C8 B1 120.6(6) . . ?
B1 C8 I2 123.8(5) . . ?
C10 C9 I4 113.1(5) . . ?
C10 C9 B2 121.9(6) . . ?
B2 C9 I4 125.1(5) . . ?
C9 C10 H10 120.2 . . ?
C9 C10 C11 119.7(6) . . ?
C11 C10 H10 120.2 . . ?
C10 C11 H11 118.7 . . ?
C12 C11 C10 122.7(6) . . ?
C12 C11 H11 118.7 . . ?
N3 C12 H12 119.1 . . ?
C11 C12 N3 121.8(6) . . ?
C11 C12 H12 119.1 . . ?
N3 C13 H13 119.8 . . ?
C14 C13 N3 120.4(6) . . ?
C14 C13 H13 119.8 . . ?
C13 C14 N4 116.9(6) . . ?
C13 C14 C15 124.3(6) . . ?
C15 C14 N4 118.8(6) . . ?
C14 C15 H15 120.8 . . ?
C16 C15 C14 118.4(6) . . ?
C16 C15 H15 120.8 . . ?
C15 C16 I3 113.3(5) . . ?
C15 C16 B2 122.3(6) . . ?
B2 C16 I3 124.4(5) . . ?
N1 B1 C1 112.5(6) . . ?
N1 B1 C8 113.2(6) . . ?
C8 B1 C1 134.3(6) . . ?
N3 B2 C9 112.0(6) . . ?
N3 B2 C16 112.7(6) . . ?
C16 B2 C9 135.3(7) . . ?

loop_
_geom_bond_atom_site_label_1
_geom_bond_atom_site_label_2
_geom_bond_distance
_geom_bond_site_symmetry_2
_geom_bond_publ_flag
I2 C8 2.091(7) . ?
I1 C1 2.114(7) . ?
I3 C16 2.108(7) . ?
I4 C9 2.121(7) . ?
O1 N2 1.225(8) . ?
O2 N2 1.228(8) . ?
O3 N4 1.220(7) . ?
O4 N4 1.232(8) . ?
N1 C4 1.445(9) . ?
N1 C5 1.372(9) . ?
N1 B1 1.473(9) . ?
N2 C6 1.457(8) . ?
N3 C12 1.411(9) . ?
N3 C13 1.377(9) . ?
N3 B2 1.483(10) . ?
N4 C14 1.463(8) . ?
C1 C2 1.344(10) . ?
C1 B1 1.537(10) . ?
C2 H2 0.9500 . ?
C2 C3 1.428(11) . ?
C3 H3 0.9500 . ?
C3 C4 1.288(11) . ?
C4 H4 0.9500 . ?
C5 H5 0.9500 . ?
C5 C6 1.357(10) . ?
C6 C7 1.408(10) . ?
C7 H7 0.9500 . ?
C7 C8 1.361(10) . ?
C8 B1 1.530(11) . ?
C9 C10 1.361(10) . ?
C9 B2 1.539(11) . ?
C10 H10 0.9500 . ?
C10 C11 1.438(10) . ?
C11 H11 0.9500 . ?
C11 C12 1.301(10) . ?
C12 H12 0.9500 . ?
C13 H13 0.9500 . ?
C13 C14 1.343(10) . ?
C14 C15 1.398(10) . ?
C15 H15 0.9500 . ?
C15 C16 1.361(9) . ?
C16 B2 1.521(11) . ?

loop_
_geom_torsion_atom_site_label_1
_geom_torsion_atom_site_label_2
_geom_torsion_atom_site_label_3
_geom_torsion_atom_site_label_4
_geom_torsion
_geom_torsion_site_symmetry_1
_geom_torsion_site_symmetry_2
_geom_torsion_site_symmetry_3
_geom_torsion_site_symmetry_4
_geom_torsion_publ_flag
I2 C8 B1 N1 174.8(4) . . . . ?
I2 C8 B1 C1 -3.4(11) . . . . ?
I1 C1 C2 C3 -175.3(5) . . . . ?
I1 C1 B1 N1 172.7(4) . . . . ?
I1 C1 B1 C8 -9.1(11) . . . . ?
I3 C16 B2 N3 179.2(4) . . . . ?
I3 C16 B2 C9 -0.6(12) . . . . ?
I4 C9 C10 C11 178.1(5) . . . . ?
I4 C9 B2 N3 -177.0(4) . . . . ?
I4 C9 B2 C16 2.7(12) . . . . ?
O1 N2 C6 C5 -4.4(9) . . . . ?
O1 N2 C6 C7 178.1(6) . . . . ?
O2 N2 C6 C5 175.6(6) . . . . ?
O2 N2 C6 C7 -1.9(9) . . . . ?
O3 N4 C14 C13 -177.8(6) . . . . ?
O3 N4 C14 C15 2.3(9) . . . . ?
O4 N4 C14 C13 3.0(9) . . . . ?
O4 N4 C14 C15 -176.9(6) . . . . ?
N1 C5 C6 N2 -179.2(6) . . . . ?
N1 C5 C6 C7 -1.8(10) . . . . ?
N2 C6 C7 C8 -180.0(6) . . . . ?
N3 C13 C14 N4 179.6(6) . . . . ?
N3 C13 C14 C15 -0.6(11) . . . . ?
N4 C14 C15 C16 178.9(6) . . . . ?
C1 C2 C3 C4 1.8(12) . . . . ?
C2 C1 B1 N1 -4.2(9) . . . . ?
C2 C1 B1 C8 174.0(7) . . . . ?
C2 C3 C4 N1 -2.7(11) . . . . ?
C4 N1 C5 C6 176.6(6) . . . . ?
C4 N1 B1 C1 3.3(9) . . . . ?
C4 N1 B1 C8 -175.2(6) . . . . ?
C5 N1 C4 C3 -177.4(7) . . . . ?
C5 N1 B1 C1 -179.6(6) . . . . ?
C5 N1 B1 C8 1.8(9) . . . . ?
C5 C6 C7 C8 2.8(11) . . . . ?
C6 C7 C8 I2 -177.2(5) . . . . ?
C6 C7 C8 B1 -1.3(10) . . . . ?
C7 C8 B1 N1 -0.8(9) . . . . ?
C7 C8 B1 C1 -179.0(7) . . . . ?
C9 C10 C11 C12 -0.8(10) . . . . ?
C10 C9 B2 N3 1.5(9) . . . . ?
C10 C9 B2 C16 -178.7(8) . . . . ?
C10 C11 C12 N3 1.1(10) . . . . ?
C12 N3 C13 C14 -178.3(6) . . . . ?
C12 N3 B2 C9 -1.3(9) . . . . ?
C12 N3 B2 C16 178.9(6) . . . . ?
C13 N3 C12 C11 179.8(6) . . . . ?
C13 N3 B2 C9 179.0(6) . . . . ?
C13 N3 B2 C16 -0.8(9) . . . . ?
C13 C14 C15 C16 -1.0(10) . . . . ?
C14 C15 C16 I3 -178.3(5) . . . . ?
C14 C15 C16 B2 1.6(10) . . . . ?
C15 C16 B2 N3 -0.7(9) . . . . ?
C15 C16 B2 C9 179.5(7) . . . . ?
B1 N1 C4 C3 -0.1(10) . . . . ?
B1 N1 C5 C6 -0.6(10) . . . . ?
B1 C1 C2 C3 1.9(11) . . . . ?
B2 N3 C12 C11 0.1(10) . . . . ?
B2 N3 C13 C14 1.5(10) . . . . ?
B2 C9 C10 C11 -0.6(10) . . . . ?
